data_4324732
loop_
_publ_author_name
'Derk Wandner'
'Pascal Link'
'Oliver Heyer'
'John Mydosh'
'Mahmoud A. Ahmida'
'Mohsen M. Abd-Elmeguid'
'Manfred Speldrich'
'Heiko Lueken'
'Uwe Ruschewitz'

_publ_section_title
;
 Correction to Structural Phase Transitions in EuC2
;
_journal_name_full 'Inorganic Chemistry'
_journal_page_first 2703
_journal_page_last 2703
_journal_paper_doi 10.1021/ic200013z
_journal_volume 50
_journal_year 2011
_chemical_formula_sum 'C2 Eu'
_chemical_formula_weight 175.98
_space_group_IT_number 225
_symmetry_cell_setting cubic
_symmetry_space_group_name_Hall '-F 4 2 3'
_symmetry_space_group_name_H-M 'F m -3 m'
_audit_author_name EuC2_648
_audit_creation_date 2010-11-19T15:25
_audit_creation_method 'from EXP file using GSAS2CIF'
_audit_update_record ' 2010-11-19T15:25  Initial CIF as created by GSAS2CIF'
_cell_angle_alpha 90.0
_cell_angle_beta 90.0
_cell_angle_gamma 90.0
_cell_formula_units_Z 4
_cell_length_a 6.1379(4)
_cell_length_b 6.1379
_cell_length_c 6.1379
_cell_measurement_temperature 648
_cell_volume 231.238(15)
_computing_structure_refinement GSAS
_diffrn_ambient_temperature 648
_diffrn_radiation_polarisn_ratio 0.95
_diffrn_radiation_probe x-ray
_diffrn_radiation_wavelength 0.470257
_exptl_absorpt_correction_T_max 1.00000
_exptl_absorpt_correction_T_min 1.00000
_exptl_absorpt_process_details
;   GSAS Absorption/surface roughness correction: function number 0
 No correction is applied.
;
_pd_block_id 2010-11-19T15:25|EUC2_648_phase1|EuC2_648||
_pd_calc_method 'Rietveld Refinement'
_pd_phase_name EuC2
_pd_proc_info_datetime 2010-11-19T15:25:21
_pd_proc_ls_background_function
;   GSAS Background function number 7 with  9 terms.
 Linear interpolation
      1:    3382.43     2:    2700.02     3:    2772.61     4:    2805.95    
      5:    2372.12     6:    1854.29     7:    1667.25     8:    1448.26    
      9:    1434.10    
;
_pd_proc_ls_prof_R_factor 0.0954
_pd_proc_ls_prof_wR_expected 0.0188
_pd_proc_ls_prof_wR_factor 0.1239
_refine_ls_goodness_of_fit_all 6.61
_refine_ls_matrix_type full
_refine_ls_number_parameters 19
_refine_ls_number_restraints 1
_refine_ls_R_Fsqd_factor 0.32051
_refine_ls_shift/su_max 0.08
_refine_ls_shift/su_mean 0.01
_reflns_d_resolution_high 0.690
_reflns_d_resolution_low 3.544
_reflns_limit_h_max 9
_reflns_limit_h_min 1
_reflns_limit_k_max 6
_reflns_limit_k_min 0
_reflns_limit_l_max 5
_reflns_limit_l_min 0
_reflns_number_total 57
_cod_data_source_file ic200013z_si_003.cif
_cod_data_source_block EUC2_648_publ
_cod_depositor_comments
;
The following automatic conversions were performed:

'_geom_bond_publ_flag' value 'N' changed to 'n' according to the
built-in table from CIF Core dictionary named 'cif_core.dic' version
2.4.1 from 2010-06-29 (24 times).

Automatic conversion script
Id: cif_fix_values 1715 2011-07-08 13:25:40Z adriana 
;
_cod_original_cell_volume 231.24(5)
_cod_original_formula_sum 'C2.00 Eu'
_cod_database_code 4324732
_gsas_exptl_extinct_corr_t_min 1.00000
_gsas_exptl_extinct_corr_t_max 1.00000

loop_
_symmetry_equiv_pos_site_id
_symmetry_equiv_pos_as_xyz
1 +x,+y,+z
2 +z,+x,+y
3 +y,+z,+x
4 +x,+y,-z
5 -z,+x,+y
6 +y,-z,+x
7 -z,+x,-y
8 -y,-z,+x
9 +y,-z,-x
10 -x,+y,-z
11 -z,-x,+y
12 +x,-y,-z
13 +y,+x,+z
14 +z,+y,+x
15 +x,+z,+y
16 +y,+x,-z
17 -z,+y,+x
18 +x,-z,+y
19 -z,+y,-x
20 -x,-z,+y
21 +x,-z,-y
22 -y,+x,-z
23 -z,-y,+x
24 +y,-x,-z
-1 -x,-y,-z
-2 -z,-x,-y
-3 -y,-z,-x
-4 -x,-y,+z
-5 +z,-x,-y
-6 -y,+z,-x
-7 +z,-x,+y
-8 +y,+z,-x
-9 -y,+z,+x
-10 +x,-y,+z
-11 +z,+x,-y
-12 -x,+y,+z
-13 -y,-x,-z
-14 -z,-y,-x
-15 -x,-z,-y
-16 -y,-x,+z
-17 +z,-y,-x
-18 -x,+z,-y
-19 +z,-y,+x
-20 +x,+z,-y
-21 -x,+z,+y
-22 +y,-x,+z
-23 +z,+y,-x
-24 -y,+x,+z
101 +x,+y+1/2,+z+1/2
102 +z,+x+1/2,+y+1/2
103 +y,+z+1/2,+x+1/2
104 +x,+y+1/2,-z+1/2
105 -z,+x+1/2,+y+1/2
106 +y,-z+1/2,+x+1/2
107 -z,+x+1/2,-y+1/2
108 -y,-z+1/2,+x+1/2
109 +y,-z+1/2,-x+1/2
110 -x,+y+1/2,-z+1/2
111 -z,-x+1/2,+y+1/2
112 +x,-y+1/2,-z+1/2
113 +y,+x+1/2,+z+1/2
114 +z,+y+1/2,+x+1/2
115 +x,+z+1/2,+y+1/2
116 +y,+x+1/2,-z+1/2
117 -z,+y+1/2,+x+1/2
118 +x,-z+1/2,+y+1/2
119 -z,+y+1/2,-x+1/2
120 -x,-z+1/2,+y+1/2
121 +x,-z+1/2,-y+1/2
122 -y,+x+1/2,-z+1/2
123 -z,-y+1/2,+x+1/2
124 +y,-x+1/2,-z+1/2
-101 -x,-y+1/2,-z+1/2
-102 -z,-x+1/2,-y+1/2
-103 -y,-z+1/2,-x+1/2
-104 -x,-y+1/2,+z+1/2
-105 +z,-x+1/2,-y+1/2
-106 -y,+z+1/2,-x+1/2
-107 +z,-x+1/2,+y+1/2
-108 +y,+z+1/2,-x+1/2
-109 -y,+z+1/2,+x+1/2
-110 +x,-y+1/2,+z+1/2
-111 +z,+x+1/2,-y+1/2
-112 -x,+y+1/2,+z+1/2
-113 -y,-x+1/2,-z+1/2
-114 -z,-y+1/2,-x+1/2
-115 -x,-z+1/2,-y+1/2
-116 -y,-x+1/2,+z+1/2
-117 +z,-y+1/2,-x+1/2
-118 -x,+z+1/2,-y+1/2
-119 +z,-y+1/2,+x+1/2
-120 +x,+z+1/2,-y+1/2
-121 -x,+z+1/2,+y+1/2
-122 +y,-x+1/2,+z+1/2
-123 +z,+y+1/2,-x+1/2
-124 -y,+x+1/2,+z+1/2
201 +x+1/2,+y,+z+1/2
202 +z+1/2,+x,+y+1/2
203 +y+1/2,+z,+x+1/2
204 +x+1/2,+y,-z+1/2
205 -z+1/2,+x,+y+1/2
206 +y+1/2,-z,+x+1/2
207 -z+1/2,+x,-y+1/2
208 -y+1/2,-z,+x+1/2
209 +y+1/2,-z,-x+1/2
210 -x+1/2,+y,-z+1/2
211 -z+1/2,-x,+y+1/2
212 +x+1/2,-y,-z+1/2
213 +y+1/2,+x,+z+1/2
214 +z+1/2,+y,+x+1/2
215 +x+1/2,+z,+y+1/2
216 +y+1/2,+x,-z+1/2
217 -z+1/2,+y,+x+1/2
218 +x+1/2,-z,+y+1/2
219 -z+1/2,+y,-x+1/2
220 -x+1/2,-z,+y+1/2
221 +x+1/2,-z,-y+1/2
222 -y+1/2,+x,-z+1/2
223 -z+1/2,-y,+x+1/2
224 +y+1/2,-x,-z+1/2
-201 -x+1/2,-y,-z+1/2
-202 -z+1/2,-x,-y+1/2
-203 -y+1/2,-z,-x+1/2
-204 -x+1/2,-y,+z+1/2
-205 +z+1/2,-x,-y+1/2
-206 -y+1/2,+z,-x+1/2
-207 +z+1/2,-x,+y+1/2
-208 +y+1/2,+z,-x+1/2
-209 -y+1/2,+z,+x+1/2
-210 +x+1/2,-y,+z+1/2
-211 +z+1/2,+x,-y+1/2
-212 -x+1/2,+y,+z+1/2
-213 -y+1/2,-x,-z+1/2
-214 -z+1/2,-y,-x+1/2
-215 -x+1/2,-z,-y+1/2
-216 -y+1/2,-x,+z+1/2
-217 +z+1/2,-y,-x+1/2
-218 -x+1/2,+z,-y+1/2
-219 +z+1/2,-y,+x+1/2
-220 +x+1/2,+z,-y+1/2
-221 -x+1/2,+z,+y+1/2
-222 +y+1/2,-x,+z+1/2
-223 +z+1/2,+y,-x+1/2
-224 -y+1/2,+x,+z+1/2
301 +x+1/2,+y+1/2,+z
302 +z+1/2,+x+1/2,+y
303 +y+1/2,+z+1/2,+x
304 +x+1/2,+y+1/2,-z
305 -z+1/2,+x+1/2,+y
306 +y+1/2,-z+1/2,+x
307 -z+1/2,+x+1/2,-y
308 -y+1/2,-z+1/2,+x
309 +y+1/2,-z+1/2,-x
310 -x+1/2,+y+1/2,-z
311 -z+1/2,-x+1/2,+y
312 +x+1/2,-y+1/2,-z
313 +y+1/2,+x+1/2,+z
314 +z+1/2,+y+1/2,+x
315 +x+1/2,+z+1/2,+y
316 +y+1/2,+x+1/2,-z
317 -z+1/2,+y+1/2,+x
318 +x+1/2,-z+1/2,+y
319 -z+1/2,+y+1/2,-x
320 -x+1/2,-z+1/2,+y
321 +x+1/2,-z+1/2,-y
322 -y+1/2,+x+1/2,-z
323 -z+1/2,-y+1/2,+x
324 +y+1/2,-x+1/2,-z
-301 -x+1/2,-y+1/2,-z
-302 -z+1/2,-x+1/2,-y
-303 -y+1/2,-z+1/2,-x
-304 -x+1/2,-y+1/2,+z
-305 +z+1/2,-x+1/2,-y
-306 -y+1/2,+z+1/2,-x
-307 +z+1/2,-x+1/2,+y
-308 +y+1/2,+z+1/2,-x
-309 -y+1/2,+z+1/2,+x
-310 +x+1/2,-y+1/2,+z
-311 +z+1/2,+x+1/2,-y
-312 -x+1/2,+y+1/2,+z
-313 -y+1/2,-x+1/2,-z
-314 -z+1/2,-y+1/2,-x
-315 -x+1/2,-z+1/2,-y
-316 -y+1/2,-x+1/2,+z
-317 +z+1/2,-y+1/2,-x
-318 -x+1/2,+z+1/2,-y
-319 +z+1/2,-y+1/2,+x
-320 +x+1/2,+z+1/2,-y
-321 -x+1/2,+z+1/2,+y
-322 +y+1/2,-x+1/2,+z
-323 +z+1/2,+y+1/2,-x
-324 -y+1/2,+x+1/2,+z

loop_
_atom_site_type_symbol
_atom_site_label
_atom_site_fract_x
_atom_site_fract_y
_atom_site_fract_z
_atom_site_occupancy
_atom_site_thermal_displace_type
_atom_site_U_iso_or_equiv
_atom_site_symmetry_multiplicity
Eu Eu 0.0 0.0 0.0 1.0 Uiso 0.0493(8) 4
C C 0.0 0.5 0.0 2.0 Uiso 0.073(4) 4

loop_
_atom_type_symbol
_atom_type_scat_dispersion_real
_atom_type_scat_dispersion_imag
_atom_type_scat_Cromer_Mann_a1
_atom_type_scat_Cromer_Mann_a2
_atom_type_scat_Cromer_Mann_a3
_atom_type_scat_Cromer_Mann_a4
_atom_type_scat_Cromer_Mann_b1
_atom_type_scat_Cromer_Mann_b2
_atom_type_scat_Cromer_Mann_b3
_atom_type_scat_Cromer_Mann_b4
_atom_type_scat_Cromer_Mann_c
_atom_type_scat_source
_atom_type_number_in_cell
Eu -7.718 11.276 24.6274 2.38790 19.0886 0.19420 13.7603 13.7546 2.92270 123.174 2.57450 International_Tables_Vol_C 4
C 0.017 0.009 2.31000 20.8439 1.02000 10.2075 1.58860 0.56870 0.86500 51.6512 0.21560 International_Tables_Vol_C 8
O 0.047 0.032 3.04850 13.2771 2.28680 5.70110 1.54630 0.32390 0.86700 32.9089 0.25080 International_Tables_Vol_C 0

loop_
_geom_bond_atom_site_label_1
_geom_bond_atom_site_label_2
_geom_bond_distance
_geom_bond_site_symmetry_2
_geom_bond_publ_flag
Eu Eu 4.34018(20) 101_544 n
Eu Eu 4.34018(20) 101_545 n
Eu Eu 4.34018(20) 101_554 n
Eu Eu 4.34018(20) 101_555 n
Eu Eu 4.34018(20) 201_454 n
Eu Eu 4.34018(20) 201_455 n
Eu Eu 4.34018(20) 201_554 n
Eu Eu 4.34018(20) 201_555 n
Eu Eu 4.34018(28) 301_445 n
Eu Eu 4.34018(28) 301_455 n
Eu Eu 4.34018(28) 301_545 n
Eu Eu 4.34018(28) 301_555 n
Eu C 3.06897(20) 1_545 n
Eu C 3.06897(20) 1_555 n
Eu C 3.06897(20) 2_554 n
Eu C 3.06897(20) 2_555 n
Eu C 3.06897(20) 3_455 n
Eu C 3.06897(20) 3_555 n
C Eu 3.06897(20) 1_555 n
C Eu 3.06897(20) 1_565 n
C Eu 3.06897(20) 101_554 n
C Eu 3.06897(20) 101_555 n
C Eu 3.06897(20) 301_455 n
C Eu 3.06897(20) 301_555 n
